data_4300205
loop_
_publ_author_name
'Kie-Moon Sung'
'R. H. Holm'

_publ_section_title
;
Synthesis and Structures of Bis(dithiolene)-Tungsten(IV) Complexes
Related to the Active Sites of Tungstoenzymes
;
_journal_name_full 'Inorganic Chemistry'
_journal_page_first 1275
_journal_page_last 1281
_journal_paper_doi 10.1021/ic991153u
_journal_volume 39
_journal_year 2000
_chemical_formula_sum 'C22 H37 N O S4 W'
_chemical_formula_weight 643.62
_space_group_IT_number 14
_symmetry_cell_setting Monoclinic
_symmetry_space_group_name_Hall '-P 2yn'
_symmetry_space_group_name_H-M 'P 1 21/n 1'
_atom_sites_solution_hydrogens geom
_atom_sites_solution_primary direct
_atom_sites_solution_secondary difmap
_audit_creation_method SHELXL-97
_cell_angle_alpha 90.00
_cell_angle_beta 102.844(2)
_cell_angle_gamma 90.00
_cell_formula_units_Z 4
_cell_length_a 8.7440(3)
_cell_length_b 24.2608(3)
_cell_length_c 12.7236(4)
_cell_measurement_temperature 213(2)
_cell_volume 2631.60(13)
_computing_cell_refinement 'Bruker SMART'
_computing_data_collection 'Bruker SMART'
_computing_data_reduction 'Bruker SHELXTL'
_computing_molecular_graphics 'Bruker SHELXTL'
_computing_publication_material 'Bruker SHELXTL'
_computing_structure_refinement 'SHELXL-97 (Sheldrick, 1997)'
_computing_structure_solution 'SHELXS-97 (Sheldrick, 1990)'
_diffrn_ambient_temperature 213(2)
_diffrn_measured_fraction_theta_full 0.976
_diffrn_measured_fraction_theta_max 0.976
_diffrn_measurement_device_type 'CCD area detector'
_diffrn_measurement_method 'phi and omega scans'
_diffrn_radiation_monochromator graphite
_diffrn_radiation_source 'fine-focus sealed tube'
_diffrn_radiation_type MoK\a
_diffrn_radiation_wavelength 0.71073
_diffrn_reflns_av_R_equivalents 0.0597
_diffrn_reflns_av_sigmaI/netI 0.0674
_diffrn_reflns_limit_h_max 11
_diffrn_reflns_limit_h_min -11
_diffrn_reflns_limit_k_max 27
_diffrn_reflns_limit_k_min -32
_diffrn_reflns_limit_l_max 16
_diffrn_reflns_limit_l_min -10
_diffrn_reflns_number 17419
_diffrn_reflns_theta_full 28.32
_diffrn_reflns_theta_max 28.32
_diffrn_reflns_theta_min 1.68
_exptl_absorpt_coefficient_mu 4.720
_exptl_absorpt_correction_type SADABS
_exptl_crystal_density_diffrn 1.624
_exptl_crystal_density_method 'not measured'
_exptl_crystal_F_000 1288
_exptl_crystal_size_max 0.3
_exptl_crystal_size_mid 0.3
_exptl_crystal_size_min 0.1
_refine_diff_density_max 1.750
_refine_diff_density_min -1.990
_refine_diff_density_rms 0.127
_refine_ls_extinction_method none
_refine_ls_goodness_of_fit_ref 1.004
_refine_ls_hydrogen_treatment mixed
_refine_ls_matrix_type full
_refine_ls_number_parameters 275
_refine_ls_number_reflns 6412
_refine_ls_number_restraints 0
_refine_ls_restrained_S_all 1.004
_refine_ls_R_factor_all 0.0614
_refine_ls_R_factor_gt 0.0360
_refine_ls_shift/su_max 0.002
_refine_ls_shift/su_mean 0.000
_refine_ls_structure_factor_coef Fsqd
_refine_ls_weighting_details 'calc w=1/[\s^2^(Fo^2^)+(0.0250P)^2^+0.0000P] where P=(Fo^2^+2Fc^2^)/3'
_refine_ls_weighting_scheme calc
_refine_ls_wR_factor_gt 0.0687
_refine_ls_wR_factor_ref 0.0731
_reflns_number_gt 4587
_reflns_number_total 6412
_reflns_threshold_expression >2sigma(I)
_cod_database_code 4300205

loop_
_symmetry_equiv_pos_as_xyz
'x, y, z'
'-x+1/2, y+1/2, -z+1/2'
'-x, -y, -z'
'x-1/2, -y-1/2, z-1/2'

loop_
_atom_site_label
_atom_site_type_symbol
_atom_site_fract_x
_atom_site_fract_y
_atom_site_fract_z
_atom_site_U_iso_or_equiv
_atom_site_adp_type
_atom_site_occupancy
_atom_site_symmetry_multiplicity
_atom_site_calc_flag
_atom_site_refinement_flags
_atom_site_disorder_assembly
_atom_site_disorder_group
W1 W 0.34729(2) 0.150086(7) 0.708106(16) 0.02803(6) Uani 1 1 d . . .
S1 S 0.18522(15) 0.22599(5) 0.65558(10) 0.0355(3) Uani 1 1 d . . .
O1 O 0.4670(4) 0.13884(13) 0.6060(3) 0.0417(9) Uani 1 1 d . . .
C1 C 0.2703(6) 0.28538(19) 0.7288(4) 0.0346(12) Uani 1 1 d . . .
N1S N 0.5514(5) 0.31105(16) 0.4923(3) 0.0333(9) Uani 1 1 d . . .
S2 S 0.47948(15) 0.21267(5) 0.83538(10) 0.0353(3) Uani 1 1 d . . .
C2 C 0.3983(6) 0.27960(19) 0.8060(4) 0.0332(11) Uani 1 1 d . . .
S3 S 0.11568(15) 0.10062(6) 0.66817(11) 0.0425(3) Uani 1 1 d . . .
C3 C 0.1803(8) 0.3375(2) 0.6999(5) 0.0547(17) Uani 1 1 d . . .
H3A H 0.0924 0.3308 0.6411 0.082 Uiso 1 1 calc R . .
H3B H 0.2472 0.3648 0.6789 0.082 Uiso 1 1 calc R . .
H3C H 0.1434 0.3506 0.7610 0.082 Uiso 1 1 calc R . .
S4 S 0.41218(15) 0.08484(5) 0.84387(10) 0.0359(3) Uani 1 1 d . . .
C4 C 0.4802(7) 0.3255(2) 0.8761(5) 0.0521(15) Uani 1 1 d . . .
H4A H 0.5700 0.3110 0.9260 0.078 Uiso 1 1 calc R . .
H4B H 0.4094 0.3417 0.9152 0.078 Uiso 1 1 calc R . .
H4C H 0.5133 0.3530 0.8317 0.078 Uiso 1 1 calc R . .
C5 C 0.1347(6) 0.0401(2) 0.7493(4) 0.0410(13) Uani 1 1 d . . .
C6 C 0.2626(6) 0.03419(19) 0.8261(4) 0.0376(12) Uani 1 1 d . . .
C7 C -0.0029(7) 0.0017(3) 0.7254(5) 0.0653(18) Uani 1 1 d . . .
H7A H -0.0804 0.0158 0.6658 0.098 Uiso 1 1 calc R . .
H7B H -0.0475 -0.0012 0.7877 0.098 Uiso 1 1 calc R . .
H7C H 0.0309 -0.0340 0.7075 0.098 Uiso 1 1 calc R . .
C8 C 0.2922(8) -0.0138(2) 0.9049(5) 0.0578(16) Uani 1 1 d . . .
H8A H 0.3929 -0.0094 0.9530 0.087 Uiso 1 1 calc R . .
H8B H 0.2904 -0.0477 0.8658 0.087 Uiso 1 1 calc R . .
H8C H 0.2122 -0.0145 0.9457 0.087 Uiso 1 1 calc R . .
C9 C 0.5058(6) 0.10363(18) 0.5317(4) 0.0322(11) Uani 1 1 d . . .
C10 C 0.3914(7) 0.0823(2) 0.4519(4) 0.0440(13) Uani 1 1 d . . .
H10A H 0.2867 0.0908 0.4487 0.053 Uiso 1 1 calc R . .
C11 C 0.4322(8) 0.0477(2) 0.3749(5) 0.0571(16) Uani 1 1 d . . .
H11A H 0.3552 0.0326 0.3201 0.069 Uiso 1 1 calc R . .
C12 C 0.5908(9) 0.0360(2) 0.3815(5) 0.0600(18) Uani 1 1 d . . .
H12A H 0.6200 0.0128 0.3311 0.072 Uiso 1 1 calc R . .
C13 C 0.7021(7) 0.0586(2) 0.4617(5) 0.0513(15) Uani 1 1 d . . .
H13A H 0.8073 0.0509 0.4653 0.062 Uiso 1 1 calc R . .
C14 C 0.6619(6) 0.0926(2) 0.5375(4) 0.0422(13) Uani 1 1 d . . .
H14A H 0.7389 0.1079 0.5919 0.051 Uiso 1 1 calc R . .
C1S C 0.6861(8) 0.3517(3) 0.4968(6) 0.0466(16) Uani 0.833(4) 1 d P A 1
H1SA H 0.6630 0.3743 0.4324 0.056 Uiso 0.833(4) 1 calc PR A 1
H1SB H 0.7809 0.3311 0.4962 0.056 Uiso 0.833(4) 1 calc PR A 1
C1T C 0.545(4) 0.3482(13) 0.587(3) 0.0466(16) Uani 0.167(4) 1 d P A 2
H1TA H 0.5498 0.3271 0.6524 0.056 Uiso 0.167(4) 1 calc PR A 2
H1TB H 0.4506 0.3706 0.5728 0.056 Uiso 0.167(4) 1 calc PR A 2
C2S C 0.4044(7) 0.3392(3) 0.4992(6) 0.0446(16) Uani 0.833(4) 1 d P A 1
H2SA H 0.4207 0.3590 0.5669 0.054 Uiso 0.833(4) 1 calc PR A 1
H2SB H 0.3239 0.3117 0.4992 0.054 Uiso 0.833(4) 1 calc PR A 1
C2T C 0.522(4) 0.3520(13) 0.382(3) 0.0446(16) Uani 0.167(4) 1 d P A 2
H2TA H 0.5070 0.3313 0.3155 0.054 Uiso 0.167(4) 1 calc PR A 2
H2TB H 0.6040 0.3792 0.3858 0.054 Uiso 0.167(4) 1 calc PR A 2
C3S C 0.5365(7) 0.2779(3) 0.3896(5) 0.0395(15) Uani 0.833(4) 1 d P A 1
H3SA H 0.5112 0.3028 0.3285 0.047 Uiso 0.833(4) 1 calc PR A 1
H3SB H 0.6370 0.2611 0.3894 0.047 Uiso 0.833(4) 1 calc PR A 1
C3T C 0.408(4) 0.2743(13) 0.489(2) 0.0395(15) Uani 0.167(4) 1 d P A 2
H3TA H 0.3121 0.2957 0.4782 0.047 Uiso 0.167(4) 1 calc PR A 2
H3TB H 0.4192 0.2522 0.5536 0.047 Uiso 0.167(4) 1 calc PR A 2
C4S C 0.5925(7) 0.2717(3) 0.5903(5) 0.0406(15) Uani 0.833(4) 1 d P A 1
H4SA H 0.6086 0.2934 0.6559 0.049 Uiso 0.833(4) 1 calc PR A 1
H4SB H 0.5043 0.2474 0.5893 0.049 Uiso 0.833(4) 1 calc PR A 1
C4T C 0.695(4) 0.2882(13) 0.475(2) 0.0406(15) Uani 0.167(4) 1 d P A 2
H4TA H 0.7763 0.3158 0.4808 0.049 Uiso 0.167(4) 1 calc PR A 2
H4TB H 0.6799 0.2697 0.4058 0.049 Uiso 0.167(4) 1 calc PR A 2
C5S C 0.7173(9) 0.3896(3) 0.5957(6) 0.078(2) Uani 1 1 d . . .
H5SA H 0.8030 0.4138 0.5927 0.117 Uiso 1 1 d R A .
H5SB H 0.6251 0.4110 0.5964 0.117 Uiso 1 1 d R . .
H5SC H 0.7434 0.3677 0.6600 0.117 Uiso 1 1 d R . .
C6S C 0.3448(8) 0.3807(3) 0.4041(6) 0.071(2) Uani 1 1 d . . .
H6SA H 0.2494 0.3976 0.4132 0.106 Uiso 1 1 d R A .
H6SB H 0.4230 0.4085 0.4048 0.106 Uiso 1 1 d R . .
H6SC H 0.3256 0.3614 0.3365 0.106 Uiso 1 1 d R . .
C7S C 0.4133(7) 0.2333(2) 0.3757(5) 0.0541(15) Uani 1 1 d . . .
H7SA H 0.4102 0.2136 0.3098 0.081 Uiso 1 1 d R A .
H7SB H 0.4379 0.2082 0.4354 0.081 Uiso 1 1 d R . .
H7SC H 0.3129 0.2499 0.3733 0.081 Uiso 1 1 d R . .
C8S C 0.7366(7) 0.2374(3) 0.5925(5) 0.0614(17) Uani 1 1 d . . .
H8SA H 0.7550 0.2139 0.6547 0.092 Uiso 1 1 d R A .
H8SB H 0.7211 0.2153 0.5284 0.092 Uiso 1 1 d R . .
H8SC H 0.8256 0.2611 0.5959 0.092 Uiso 1 1 d R . .

loop_
_atom_site_aniso_label
_atom_site_aniso_U_11
_atom_site_aniso_U_22
_atom_site_aniso_U_33
_atom_site_aniso_U_23
_atom_site_aniso_U_13
_atom_site_aniso_U_12
W1 0.02676(9) 0.02872(10) 0.03111(11) -0.00062(10) 0.01178(7) -0.00071(10)
S1 0.0346(6) 0.0355(7) 0.0368(7) 0.0034(5) 0.0091(6) 0.0042(6)
O1 0.052(2) 0.036(2) 0.046(2) -0.0059(16) 0.0308(19) -0.0003(17)
C1 0.044(3) 0.027(2) 0.040(3) 0.005(2) 0.024(3) 0.005(2)
N1S 0.035(2) 0.036(2) 0.034(2) 0.0006(18) 0.0189(19) -0.0032(19)
S2 0.0361(7) 0.0310(6) 0.0385(7) -0.0004(5) 0.0075(6) -0.0026(5)
C2 0.040(3) 0.028(2) 0.035(3) -0.001(2) 0.017(2) -0.006(2)
S3 0.0326(7) 0.0402(7) 0.0515(9) 0.0070(6) 0.0021(6) -0.0070(6)
C3 0.062(4) 0.039(3) 0.071(4) 0.015(3) 0.032(3) 0.013(3)
S4 0.0341(6) 0.0303(6) 0.0419(7) 0.0013(5) 0.0055(6) 0.0011(5)
C4 0.059(4) 0.032(3) 0.066(4) -0.008(3) 0.015(3) -0.007(3)
C5 0.046(3) 0.027(3) 0.052(3) -0.005(2) 0.017(3) -0.004(2)
C6 0.040(3) 0.028(3) 0.049(3) 0.001(2) 0.019(3) 0.001(2)
C7 0.051(4) 0.055(4) 0.087(5) 0.004(4) 0.009(3) -0.020(3)
C8 0.070(4) 0.038(3) 0.063(4) 0.011(3) 0.008(3) -0.003(3)
C9 0.043(3) 0.024(2) 0.034(3) 0.003(2) 0.018(2) -0.001(2)
C10 0.048(3) 0.037(3) 0.047(3) 0.000(3) 0.010(3) -0.004(3)
C11 0.084(5) 0.048(3) 0.040(3) -0.009(3) 0.015(3) -0.016(4)
C12 0.098(5) 0.041(3) 0.054(4) -0.008(3) 0.045(4) -0.001(4)
C13 0.052(3) 0.040(3) 0.070(4) 0.003(3) 0.030(3) 0.008(3)
C14 0.044(3) 0.039(3) 0.045(3) -0.002(2) 0.013(3) 0.003(3)
C1S 0.039(3) 0.051(4) 0.056(4) 0.009(3) 0.024(3) -0.002(3)
C1T 0.039(3) 0.051(4) 0.056(4) 0.009(3) 0.024(3) -0.002(3)
C2S 0.028(3) 0.049(4) 0.061(4) -0.001(3) 0.020(3) 0.002(3)
C2T 0.028(3) 0.049(4) 0.061(4) -0.001(3) 0.020(3) 0.002(3)
C3S 0.041(3) 0.058(4) 0.023(3) 0.000(3) 0.013(3) 0.007(3)
C3T 0.041(3) 0.058(4) 0.023(3) 0.000(3) 0.013(3) 0.007(3)
C4S 0.043(4) 0.050(4) 0.031(3) 0.006(3) 0.014(3) -0.006(3)
C4T 0.043(4) 0.050(4) 0.031(3) 0.006(3) 0.014(3) -0.006(3)
C5S 0.081(5) 0.066(5) 0.085(5) -0.016(4) 0.014(4) -0.027(4)
C6S 0.050(4) 0.058(4) 0.107(6) 0.011(4) 0.020(4) 0.018(3)
C7S 0.064(4) 0.045(3) 0.048(4) -0.005(3) 0.001(3) -0.003(3)
C8S 0.052(4) 0.062(4) 0.065(4) 0.007(3) 0.000(3) 0.009(3)

loop_
_atom_type_symbol
_atom_type_description
_atom_type_scat_dispersion_real
_atom_type_scat_dispersion_imag
_atom_type_scat_source
C C 0.0033 0.0016 'International Tables Vol C Tables 4.2.6.8 and 6.1.1.4'
H H 0.0000 0.0000 'International Tables Vol C Tables 4.2.6.8 and 6.1.1.4'
N N 0.0061 0.0033 'International Tables Vol C Tables 4.2.6.8 and 6.1.1.4'
O O 0.0106 0.0060 'International Tables Vol C Tables 4.2.6.8 and 6.1.1.4'
S S 0.1246 0.1234 'International Tables Vol C Tables 4.2.6.8 and 6.1.1.4'
W W -0.8490 6.8722 'International Tables Vol C Tables 4.2.6.8 and 6.1.1.4'

loop_
_geom_angle_atom_site_label_1
_geom_angle_atom_site_label_2
_geom_angle_atom_site_label_3
_geom_angle
_geom_angle_site_symmetry_1
_geom_angle_site_symmetry_3
_geom_angle_publ_flag
O1 W1 S3 111.82(12) . . ?
O1 W1 S4 109.74(11) . . ?
S3 W1 S4 82.34(5) . . ?
O1 W1 S1 108.44(11) . . ?
S3 W1 S1 84.26(5) . . ?
S4 W1 S1 141.82(4) . . ?
O1 W1 S2 108.16(12) . . ?
S3 W1 S2 139.99(5) . . ?
S4 W1 S2 85.73(5) . . ?
S1 W1 S2 81.98(5) . . ?
C1 S1 W1 109.40(17) . . ?
C9 O1 W1 146.7(3) . . ?
C2 C1 C3 125.9(5) . . ?
C2 C1 S1 119.2(4) . . ?
C3 C1 S1 114.8(4) . . ?
C4T N1S C2S 173.1(12) . . ?
C4T N1S C3S 64.6(13) . . ?
C2S N1S C3S 112.8(5) . . ?
C4T N1S C1T 122.8(19) . . ?
C2S N1S C1T 59.3(13) . . ?
C3S N1S C1T 171.8(14) . . ?
C4T N1S C1S 64.1(13) . . ?
C2S N1S C1S 112.0(4) . . ?
C3S N1S C1S 107.1(4) . . ?
C1T N1S C1S 75.6(11) . . ?
C4T N1S C3T 120.6(17) . . ?
C2S N1S C3T 63.4(12) . . ?
C3S N1S C3T 75.7(10) . . ?
C1T N1S C3T 101.2(15) . . ?
C1S N1S C3T 175.4(12) . . ?
C4T N1S C4S 80.3(12) . . ?
C2S N1S C4S 106.6(4) . . ?
C3S N1S C4S 109.1(4) . . ?
C1T N1S C4S 76.6(13) . . ?
C1S N1S C4S 109.2(4) . . ?
C3T N1S C4S 72.9(12) . . ?
C4T N1S C2T 94.5(15) . . ?
C2S N1S C2T 78.6(10) . . ?
C3S N1S C2T 68.2(11) . . ?
C1T N1S C2T 106.5(17) . . ?
C1S N1S C2T 68.0(11) . . ?
C3T N1S C2T 110.2(16) . . ?
C4S N1S C2T 174.7(10) . . ?
C2 S2 W1 109.61(17) . . ?
C1 C2 C4 125.1(5) . . ?
C1 C2 S2 119.0(4) . . ?
C4 C2 S2 115.9(4) . . ?
C5 S3 W1 109.63(19) . . ?
C6 S4 W1 109.08(18) . . ?
C6 C5 C7 126.3(5) . . ?
C6 C5 S3 118.3(4) . . ?
C7 C5 S3 115.3(4) . . ?
C5 C6 C8 124.4(5) . . ?
C5 C6 S4 119.9(4) . . ?
C8 C6 S4 115.7(4) . . ?
C10 C9 O1 119.8(5) . . ?
C10 C9 C14 121.5(5) . . ?
O1 C9 C14 118.6(5) . . ?
C9 C10 C11 119.5(5) . . ?
C10 C11 C12 119.0(6) . . ?
C13 C12 C11 119.8(5) . . ?
C12 C13 C14 121.1(6) . . ?
C13 C14 C9 119.0(5) . . ?
N1S C1S C5S 114.4(5) . . ?
N1S C1T C5S 101.7(15) . . ?
N1S C2S C6S 113.2(5) . . ?
N1S C2T C6S 94.5(14) . . ?
C7S C3S N1S 113.9(4) . . ?
N1S C3T C7S 100.6(14) . . ?
C8S C4S N1S 113.6(4) . . ?
N1S C4T C8S 98.7(14) . . ?
C1S C5S C1T 67.7(11) . . ?
C2S C6S C2T 73.6(11) . . ?
C3S C7S C3T 69.3(10) . . ?
C4S C8S C4T 67.3(9) . . ?

loop_
_geom_bond_atom_site_label_1
_geom_bond_atom_site_label_2
_geom_bond_distance
_geom_bond_site_symmetry_2
_geom_bond_publ_flag
W1 O1 1.861(3) . ?
W1 S3 2.3114(13) . ?
W1 S4 2.3186(13) . ?
W1 S1 2.3292(13) . ?
W1 S2 2.3305(13) . ?
S1 C1 1.786(5) . ?
O1 C9 1.371(5) . ?
C1 C2 1.323(7) . ?
C1 C3 1.492(7) . ?
N1S C4T 1.43(3) . ?
N1S C2S 1.475(7) . ?
N1S C3S 1.514(7) . ?
N1S C1T 1.52(3) . ?
N1S C1S 1.527(7) . ?
N1S C3T 1.53(3) . ?
N1S C4S 1.548(7) . ?
N1S C2T 1.69(3) . ?
S2 C2 1.778(5) . ?
C2 C4 1.504(7) . ?
S3 C5 1.780(5) . ?
S4 C6 1.772(5) . ?
C5 C6 1.319(7) . ?
C5 C7 1.499(7) . ?
C6 C8 1.520(7) . ?
C9 C10 1.359(7) . ?
C9 C14 1.376(7) . ?
C10 C11 1.396(7) . ?
C11 C12 1.400(9) . ?
C12 C13 1.359(8) . ?
C13 C14 1.373(7) . ?
C1S C5S 1.533(9) . ?
C1T C5S 1.79(3) . ?
C2S C6S 1.571(9) . ?
C2T C6S 1.78(3) . ?
C3S C7S 1.509(8) . ?
C3T C7S 1.76(3) . ?
C4S C8S 1.506(8) . ?
C4T C8S 1.91(3) . ?

loop_
_geom_torsion_atom_site_label_1
_geom_torsion_atom_site_label_2
_geom_torsion_atom_site_label_3
_geom_torsion_atom_site_label_4
_geom_torsion
_geom_torsion_site_symmetry_1
_geom_torsion_site_symmetry_2
_geom_torsion_site_symmetry_3
_geom_torsion_site_symmetry_4
_geom_torsion_publ_flag
O1 W1 S1 C1 -99.25(19) . . . . ?
S3 W1 S1 C1 149.64(16) . . . . ?
S4 W1 S1 C1 79.80(17) . . . . ?
S2 W1 S1 C1 7.30(15) . . . . ?
S3 W1 O1 C9 -28.7(7) . . . . ?
S4 W1 O1 C9 60.8(7) . . . . ?
S1 W1 O1 C9 -119.8(6) . . . . ?
S2 W1 O1 C9 152.8(6) . . . . ?
W1 S1 C1 C2 -5.8(4) . . . . ?
W1 S1 C1 C3 178.0(3) . . . . ?
O1 W1 S2 C2 99.18(19) . . . . ?
S3 W1 S2 C2 -78.70(17) . . . . ?
S4 W1 S2 C2 -151.44(16) . . . . ?
S1 W1 S2 C2 -7.68(15) . . . . ?
C3 C1 C2 C4 -2.6(8) . . . . ?
S1 C1 C2 C4 -178.3(4) . . . . ?
C3 C1 C2 S2 174.9(4) . . . . ?
S1 C1 C2 S2 -0.9(5) . . . . ?
W1 S2 C2 C1 7.1(4) . . . . ?
W1 S2 C2 C4 -175.2(3) . . . . ?
O1 W1 S3 C5 100.8(2) . . . . ?
S4 W1 S3 C5 -7.42(18) . . . . ?
S1 W1 S3 C5 -151.58(18) . . . . ?
S2 W1 S3 C5 -81.33(19) . . . . ?
O1 W1 S4 C6 -103.8(2) . . . . ?
S3 W1 S4 C6 6.66(17) . . . . ?
S1 W1 S4 C6 77.12(18) . . . . ?
S2 W1 S4 C6 148.39(17) . . . . ?
W1 S3 C5 C6 7.4(5) . . . . ?
W1 S3 C5 C7 -175.3(4) . . . . ?
C7 C5 C6 C8 0.1(9) . . . . ?
S3 C5 C6 C8 177.1(4) . . . . ?
C7 C5 C6 S4 -178.8(4) . . . . ?
S3 C5 C6 S4 -1.8(6) . . . . ?
W1 S4 C6 C5 -4.7(5) . . . . ?
W1 S4 C6 C8 176.3(3) . . . . ?
W1 O1 C9 C10 54.9(8) . . . . ?
W1 O1 C9 C14 -127.9(6) . . . . ?
O1 C9 C10 C11 178.3(4) . . . . ?
C14 C9 C10 C11 1.1(8) . . . . ?
C9 C10 C11 C12 -0.4(8) . . . . ?
C10 C11 C12 C13 -0.4(9) . . . . ?
C11 C12 C13 C14 0.5(9) . . . . ?
C12 C13 C14 C9 0.2(8) . . . . ?
C10 C9 C14 C13 -1.0(8) . . . . ?
O1 C9 C14 C13 -178.2(4) . . . . ?
C4T N1S C1S C5S -131.1(15) . . . . ?
C2S N1S C1S C5S 55.2(7) . . . . ?
C3S N1S C1S C5S 179.3(5) . . . . ?
C1T N1S C1S C5S 7.3(15) . . . . ?
C3T N1S C1S C5S 54(14) . . . . ?
C4S N1S C1S C5S -62.7(6) . . . . ?
C2T N1S C1S C5S 122.1(13) . . . . ?
C4T N1S C1T C5S 39(3) . . . . ?
C2S N1S C1T C5S -133(2) . . . . ?
C3S N1S C1T C5S -116(8) . . . . ?
C1S N1S C1T C5S -5.8(12) . . . . ?
C3T N1S C1T C5S 177.6(17) . . . . ?
C4S N1S C1T C5S 108.4(16) . . . . ?
C2T N1S C1T C5S -67(2) . . . . ?
C4T N1S C2S C6S 7(12) . . . . ?
C3S N1S C2S C6S -59.7(7) . . . . ?
C1T N1S C2S C6S 117.7(15) . . . . ?
C1S N1S C2S C6S 61.1(7) . . . . ?
C3T N1S C2S C6S -119.0(13) . . . . ?
C4S N1S C2S C6S -179.5(5) . . . . ?
C2T N1S C2S C6S 0.6(13) . . . . ?
C4T N1S C2T C6S -179.7(18) . . . . ?
C2S N1S C2T C6S -0.5(11) . . . . ?
C3S N1S C2T C6S 119.9(16) . . . . ?
C1T N1S C2T C6S -53.5(19) . . . . ?
C1S N1S C2T C6S -120.0(16) . . . . ?
C3T N1S C2T C6S 55.4(19) . . . . ?
C4S N1S C2T C6S -179(100) . . . . ?
C4T N1S C3S C7S 127.5(14) . . . . ?
C2S N1S C3S C7S -59.5(6) . . . . ?
C1T N1S C3S C7S -75(8) . . . . ?
C1S N1S C3S C7S 176.8(5) . . . . ?
C3T N1S C3S C7S -7.1(13) . . . . ?
C4S N1S C3S C7S 58.8(6) . . . . ?
C2T N1S C3S C7S -126.1(12) . . . . ?
C4T N1S C3T C7S -43(2) . . . . ?
C2S N1S C3T C7S 130.8(17) . . . . ?
C3S N1S C3T C7S 5.6(10) . . . . ?
C1T N1S C3T C7S 177.9(17) . . . . ?
C1S N1S C3T C7S 132(13) . . . . ?
C4S N1S C3T C7S -110.0(15) . . . . ?
C2T N1S C3T C7S 65.5(19) . . . . ?
C4T N1S C4S C8S -3.7(14) . . . . ?
C2S N1S C4S C8S 177.1(5) . . . . ?
C3S N1S C4S C8S 54.9(6) . . . . ?
C1T N1S C4S C8S -131.1(13) . . . . ?
C1S N1S C4S C8S -61.8(6) . . . . ?
C3T N1S C4S C8S 122.6(12) . . . . ?
C2T N1S C4S C8S -4(14) . . . . ?
C2S N1S C4T C8S 176(11) . . . . ?
C3S N1S C4T C8S -114.0(16) . . . . ?
C1T N1S C4T C8S 70(2) . . . . ?
C1S N1S C4T C8S 119.7(17) . . . . ?
C3T N1S C4T C8S -61(2) . . . . ?
C4S N1S C4T C8S 2.7(11) . . . . ?
C2T N1S C4T C8S -177.3(16) . . . . ?
N1S C1S C5S C1T -6.5(13) . . . . ?
N1S C1T C5S C1S 6.1(12) . . . . ?
N1S C2S C6S C2T -0.6(13) . . . . ?
N1S C2T C6S C2S 0.5(10) . . . . ?
N1S C3S C7S C3T 6.4(12) . . . . ?
N1S C3T C7S C3S -5.9(11) . . . . ?
N1S C4S C8S C4T 3.0(12) . . . . ?
N1S C4T C8S C4S -3.0(12) . . . . ?
